data_4069782
loop_
_publ_author_name
'Axenov, Kirill V.'
'Kehr, Gerald'
'Fr\"ohlich, Roland'
'Erker, Gerhard'

_publ_section_title
;
 Functional Group Chemistry at the Group 4 Bent Metallocene Frameworks:
 Formation and &#x201C;Metal-Free&#x201D; Catalytic Hydrogenation of
 Bis(imino-Cp)zirconium Complexes
;
_journal_issue 17
_journal_name_full Organometallics
_journal_page_first 5148
_journal_paper_doi 10.1021/om9004093
_journal_volume 28
_journal_year 2009
_chemical_formula_sum 'C50 H68 N4 Zr'
_chemical_formula_weight 816.30
_chemical_name_systematic
; 
 ? 
;
_space_group_IT_number 14
_symmetry_cell_setting monoclinic
_symmetry_space_group_name_Hall '-P 2ybc'
_symmetry_space_group_name_H-M 'P 1 21/c 1'
_atom_sites_solution_hydrogens 'at N1C from difmap, others geom'
_atom_sites_solution_primary direct
_atom_sites_solution_secondary difmap
_audit_creation_method SHELXL-97
_cell_angle_alpha 90.00
_cell_angle_beta 100.071(1)
_cell_angle_gamma 90.00
_cell_formula_units_Z 4
_cell_length_a 20.3145(3)
_cell_length_b 10.6737(2)
_cell_length_c 21.4606(4)
_cell_measurement_reflns_used 8766
_cell_measurement_temperature 223(2)
_cell_measurement_theta_max 27.88
_cell_measurement_theta_min 0.41
_cell_volume 4581.62(14)
_computing_cell_refinement 'Collect (Nonius B.V., 1998)'
_computing_data_collection 'Collect (Nonius B.V., 1998)'
_computing_data_reduction 'Denzo-SMN (Otwinowski & Minor, 1997)'
_computing_molecular_graphics 'XP (BrukerAXS, 2000)'
_computing_publication_material 'SHELXL-97 (Sheldrick, 1997)'
_computing_structure_refinement 'SHELXL-97 (Sheldrick, 1997)'
_computing_structure_solution 'SHELXS-97 (Sheldrick, 1990)'
_diffrn_ambient_temperature 223(2)
_diffrn_measured_fraction_theta_full 0.996
_diffrn_measured_fraction_theta_max 0.996
_diffrn_measurement_device_type 'Nonius KappaCCD'
_diffrn_measurement_method '\w and \f scans'
_diffrn_radiation_monochromator graphite
_diffrn_radiation_source 'rotating anode Nonius FR591'
_diffrn_radiation_type MoK\a
_diffrn_radiation_wavelength 0.71073
_diffrn_reflns_av_R_equivalents 0.0778
_diffrn_reflns_av_sigmaI/netI 0.0862
_diffrn_reflns_limit_h_max 24
_diffrn_reflns_limit_h_min -24
_diffrn_reflns_limit_k_max 11
_diffrn_reflns_limit_k_min -12
_diffrn_reflns_limit_l_max 25
_diffrn_reflns_limit_l_min -22
_diffrn_reflns_number 23874
_diffrn_reflns_theta_full 25.00
_diffrn_reflns_theta_max 25.00
_diffrn_reflns_theta_min 2.02
_exptl_absorpt_coefficient_mu 0.276
_exptl_absorpt_correction_T_max 0.9729
_exptl_absorpt_correction_T_min 0.8857
_exptl_absorpt_correction_type multi-scan
_exptl_absorpt_process_details 'SORTAV (Blessing, 1995 & 1997)'
_exptl_crystal_colour yellow
_exptl_crystal_density_diffrn 1.183
_exptl_crystal_density_method 'not measured'
_exptl_crystal_description plate
_exptl_crystal_F_000 1744
_exptl_crystal_size_max 0.45
_exptl_crystal_size_mid 0.40
_exptl_crystal_size_min 0.10
_refine_diff_density_max 0.627
_refine_diff_density_min -0.409
_refine_diff_density_rms 0.059
_refine_ls_extinction_method none
_refine_ls_goodness_of_fit_ref 1.014
_refine_ls_hydrogen_treatment mixed
_refine_ls_matrix_type full
_refine_ls_number_parameters 513
_refine_ls_number_reflns 8041
_refine_ls_number_restraints 0
_refine_ls_restrained_S_all 1.014
_refine_ls_R_factor_all 0.0971
_refine_ls_R_factor_gt 0.0525
_refine_ls_shift/su_max 0.001
_refine_ls_shift/su_mean 0.000
_refine_ls_structure_factor_coef Fsqd
_refine_ls_weighting_details 'calc w=1/[\s^2^(Fo^2^)+(0.0462P)^2^+2.8685P] where P=(Fo^2^+2Fc^2^)/3'
_refine_ls_weighting_scheme calc
_refine_ls_wR_factor_gt 0.1043
_refine_ls_wR_factor_ref 0.1192
_reflns_number_gt 5437
_reflns_number_total 8041
_reflns_threshold_expression >2sigma(I)
_cod_data_source_file om9004093_si_002.cif
_cod_data_source_block erk4461
_cod_original_sg_symbol_H-M P21/c
_cod_database_code 4069782

loop_
_symmetry_equiv_pos_as_xyz
'x, y, z'
'-x, y+1/2, -z+1/2'
'-x, -y, -z'
'x, -y-1/2, z-1/2'

loop_
_atom_site_label
_atom_site_type_symbol
_atom_site_fract_x
_atom_site_fract_y
_atom_site_fract_z
_atom_site_U_iso_or_equiv
_atom_site_adp_type
_atom_site_occupancy
_atom_site_symmetry_multiplicity
_atom_site_calc_flag
_atom_site_refinement_flags
Zr1 Zr 0.244647(16) 0.61801(3) 0.449271(15) 0.03108(11) Uani 1 1 d .
N11 N 0.15655(14) 0.6493(3) 0.38622(13) 0.0427(8) Uani 1 1 d .
C12 C 0.1405(2) 0.6551(5) 0.31772(18) 0.0754(15) Uani 1 1 d .
H12A H 0.1134 0.5833 0.3019 0.113 Uiso 1 1 calc R
H12B H 0.1815 0.6545 0.3004 0.113 Uiso 1 1 calc R
H12C H 0.1159 0.7315 0.3051 0.113 Uiso 1 1 calc R
C13 C 0.09440(19) 0.6459(4) 0.41189(19) 0.0556(11) Uani 1 1 d .
H13A H 0.0684 0.7205 0.3988 0.083 Uiso 1 1 calc R
H13B H 0.1048 0.6426 0.4577 0.083 Uiso 1 1 calc R
H13C H 0.0688 0.5722 0.3961 0.083 Uiso 1 1 calc R
C1A C 0.36314(18) 0.7019(4) 0.45787(17) 0.0465(10) Uani 1 1 d .
C2A C 0.32002(18) 0.7997(4) 0.43302(18) 0.0465(10) Uani 1 1 d .
H2A H 0.3138 0.8753 0.4537 0.056 Uiso 1 1 calc R
C3A C 0.28843(19) 0.7660(4) 0.37313(17) 0.0475(10) Uani 1 1 d .
H3A H 0.2575 0.8152 0.3459 0.057 Uiso 1 1 calc R
C4A C 0.31008(19) 0.6464(4) 0.35963(17) 0.0492(10) Uani 1 1 d .
H4A H 0.2955 0.6006 0.3224 0.059 Uiso 1 1 calc R
C5A C 0.35737(17) 0.6066(4) 0.41134(18) 0.0496(10) Uani 1 1 d .
H5A H 0.3810 0.5304 0.4146 0.059 Uiso 1 1 calc R
C6A C 0.4063(2) 0.7064(4) 0.52115(19) 0.0526(11) Uani 1 1 d .
H6A H 0.4008 0.7719 0.5490 0.063 Uiso 1 1 calc R
N1A N 0.44878(16) 0.6268(3) 0.53772(16) 0.0559(9) Uani 1 1 d .
C7A C 0.49417(18) 0.6405(4) 0.59771(17) 0.0443(9) Uani 1 1 d .
C8A C 0.49414(19) 0.5424(4) 0.64124(18) 0.0473(10) Uani 1 1 d .
C9A C 0.5412(2) 0.5451(4) 0.6957(2) 0.0617(12) Uani 1 1 d .
H9A H 0.5410 0.4815 0.7259 0.074 Uiso 1 1 calc R
C10A C 0.5886(3) 0.6378(5) 0.7073(2) 0.0788(15) Uani 1 1 d .
H10A H 0.6212 0.6356 0.7442 0.095 Uiso 1 1 calc R
C11A C 0.5880(2) 0.7337(4) 0.6647(2) 0.0686(13) Uani 1 1 d .
H11A H 0.6201 0.7976 0.6732 0.082 Uiso 1 1 calc R
C12A C 0.5412(2) 0.7390(4) 0.60949(19) 0.0515(10) Uani 1 1 d .
C13A C 0.4435(2) 0.4369(4) 0.62976(19) 0.0570(11) Uani 1 1 d .
H13D H 0.4088 0.4631 0.5939 0.068 Uiso 1 1 calc R
C14A C 0.4733(3) 0.3207(6) 0.6100(4) 0.133(3) Uani 1 1 d .
H14A H 0.5092 0.2936 0.6431 0.200 Uiso 1 1 calc R
H14B H 0.4909 0.3360 0.5715 0.200 Uiso 1 1 calc R
H14C H 0.4394 0.2559 0.6024 0.200 Uiso 1 1 calc R
C15A C 0.4085(3) 0.4124(5) 0.6844(3) 0.102(2) Uani 1 1 d .
H15A H 0.3721 0.3540 0.6716 0.153 Uiso 1 1 calc R
H15B H 0.3909 0.4905 0.6978 0.153 Uiso 1 1 calc R
H15C H 0.4399 0.3770 0.7192 0.153 Uiso 1 1 calc R
C16A C 0.5412(2) 0.8519(4) 0.5664(2) 0.0625(12) Uani 1 1 d .
H16A H 0.5089 0.8345 0.5272 0.075 Uiso 1 1 calc R
C17A C 0.5179(3) 0.9699(5) 0.5955(3) 0.108(2) Uani 1 1 d .
H17A H 0.4741 0.9557 0.6062 0.162 Uiso 1 1 calc R
H17B H 0.5155 1.0382 0.5654 0.162 Uiso 1 1 calc R
H17C H 0.5494 0.9912 0.6334 0.162 Uiso 1 1 calc R
C18A C 0.6076(3) 0.8751(5) 0.5476(3) 0.0974(18) Uani 1 1 d .
H18A H 0.6400 0.8971 0.5848 0.146 Uiso 1 1 calc R
H18B H 0.6037 0.9434 0.5174 0.146 Uiso 1 1 calc R
H18C H 0.6222 0.8000 0.5286 0.146 Uiso 1 1 calc R
C1B C 0.19714(18) 0.4394(3) 0.51291(16) 0.0356(8) Uani 1 1 d .
C2B C 0.18957(19) 0.3984(3) 0.44930(17) 0.0422(9) Uani 1 1 d .
H2B H 0.1489 0.3839 0.4219 0.051 Uiso 1 1 calc R
C3B C 0.25361(19) 0.3833(3) 0.43465(18) 0.0482(10) Uani 1 1 d .
H3B H 0.2634 0.3593 0.3951 0.058 Uiso 1 1 calc R
C4B C 0.30083(19) 0.4105(3) 0.48932(18) 0.0448(10) Uani 1 1 d .
H4B H 0.3475 0.4052 0.4929 0.054 Uiso 1 1 calc R
C5B C 0.26673(18) 0.4460(3) 0.53670(17) 0.0379(9) Uani 1 1 d .
H5B H 0.2863 0.4705 0.5778 0.045 Uiso 1 1 calc R
C6B C 0.14569(18) 0.4567(3) 0.55149(17) 0.0381(9) Uani 1 1 d .
H6B H 0.1009 0.4382 0.5344 0.046 Uiso 1 1 calc R
N1B N 0.16015(14) 0.4959(3) 0.60722(14) 0.0426(8) Uani 1 1 d .
C7B C 0.11248(17) 0.4999(4) 0.64918(16) 0.0411(9) Uani 1 1 d .
C8B C 0.07153(18) 0.6037(4) 0.65125(17) 0.0461(10) Uani 1 1 d .
C9B C 0.0309(2) 0.6062(5) 0.6972(2) 0.0595(12) Uani 1 1 d .
H9B H 0.0029 0.6756 0.6995 0.071 Uiso 1 1 calc R
C10B C 0.0309(2) 0.5094(5) 0.7392(2) 0.0683(13) Uani 1 1 d .
H10B H 0.0028 0.5129 0.7696 0.082 Uiso 1 1 calc R
C11B C 0.0715(2) 0.4076(5) 0.7370(2) 0.0653(13) Uani 1 1 d .
H11B H 0.0708 0.3417 0.7660 0.078 Uiso 1 1 calc R
C12B C 0.1140(2) 0.4004(4) 0.69245(18) 0.0519(11) Uani 1 1 d .
C13B C 0.06892(19) 0.7113(4) 0.60449(18) 0.0488(10) Uani 1 1 d .
H13E H 0.1084 0.7035 0.5835 0.059 Uiso 1 1 calc R
C14B C 0.0067(2) 0.7008(5) 0.5532(2) 0.0691(13) Uani 1 1 d .
H14D H 0.0058 0.6190 0.5334 0.104 Uiso 1 1 calc R
H14E H 0.0078 0.7654 0.5217 0.104 Uiso 1 1 calc R
H14F H -0.0330 0.7112 0.5722 0.104 Uiso 1 1 calc R
C15B C 0.0723(3) 0.8405(4) 0.6360(2) 0.0815(15) Uani 1 1 d .
H15D H 0.0329 0.8528 0.6551 0.122 Uiso 1 1 calc R
H15E H 0.0740 0.9048 0.6044 0.122 Uiso 1 1 calc R
H15F H 0.1120 0.8455 0.6683 0.122 Uiso 1 1 calc R
C16B C 0.1594(3) 0.2884(4) 0.6900(2) 0.0730(14) Uani 1 1 d .
H16B H 0.1897 0.3096 0.6602 0.088 Uiso 1 1 calc R
C17B C 0.2009(6) 0.2594(12) 0.7498(4) 0.317(10) Uani 1 1 d .
H17D H 0.2357 0.3221 0.7594 0.476 Uiso 1 1 calc R
H17E H 0.2210 0.1775 0.7474 0.476 Uiso 1 1 calc R
H17F H 0.1738 0.2590 0.7828 0.476 Uiso 1 1 calc R
C18B C 0.1212(4) 0.1758(7) 0.6647(7) 0.247(7) Uani 1 1 d .
H18D H 0.1516 0.1139 0.6527 0.371 Uiso 1 1 calc R
H18E H 0.0885 0.1988 0.6280 0.371 Uiso 1 1 calc R
H18F H 0.0985 0.1410 0.6970 0.371 Uiso 1 1 calc R
N1C N 0.22945(15) 0.7290(3) 0.52716(14) 0.0341(7) Uani 1 1 d .
H1C H 0.2248(19) 0.686(4) 0.5521(17) 0.041 Uiso 1 1 d .
C7C C 0.24569(17) 0.8513(3) 0.55118(17) 0.0384(9) Uani 1 1 d .
C8C C 0.28821(18) 0.8666(3) 0.61049(17) 0.0442(9) Uani 1 1 d .
C9C C 0.3056(2) 0.9884(4) 0.6315(2) 0.0655(13) Uani 1 1 d .
H9C H 0.3336 0.9997 0.6709 0.079 Uiso 1 1 calc R
C10C C 0.2828(3) 1.0921(4) 0.5961(3) 0.0792(15) Uani 1 1 d .
H10C H 0.2959 1.1729 0.6107 0.095 Uiso 1 1 calc R
C11C C 0.2410(2) 1.0766(4) 0.5394(2) 0.0682(13) Uani 1 1 d .
H11C H 0.2250 1.1479 0.5158 0.082 Uiso 1 1 calc R
C12C C 0.22111(19) 0.9581(3) 0.51536(18) 0.0460(10) Uani 1 1 d .
C13C C 0.31315(19) 0.7559(4) 0.65192(17) 0.0464(10) Uani 1 1 d .
H13F H 0.3199 0.6856 0.6236 0.056 Uiso 1 1 calc R
C14C C 0.2609(2) 0.7141(4) 0.69089(19) 0.0636(12) Uani 1 1 d .
H14G H 0.2528 0.7813 0.7190 0.095 Uiso 1 1 calc R
H14H H 0.2771 0.6409 0.7157 0.095 Uiso 1 1 calc R
H14I H 0.2195 0.6935 0.6627 0.095 Uiso 1 1 calc R
C15C C 0.3798(2) 0.7780(4) 0.6966(2) 0.0652(13) Uani 1 1 d .
H15G H 0.4123 0.8107 0.6726 0.098 Uiso 1 1 calc R
H15H H 0.3959 0.6995 0.7163 0.098 Uiso 1 1 calc R
H15I H 0.3733 0.8379 0.7289 0.098 Uiso 1 1 calc R
C16C C 0.1711(2) 0.9491(4) 0.4545(2) 0.0542(11) Uani 1 1 d .
H16C H 0.1726 0.8623 0.4386 0.065 Uiso 1 1 calc R
C17C C 0.1004(2) 0.9724(5) 0.4676(3) 0.0878(16) Uani 1 1 d .
H17G H 0.0910 0.9141 0.4996 0.132 Uiso 1 1 calc R
H17H H 0.0683 0.9604 0.4290 0.132 Uiso 1 1 calc R
H17I H 0.0972 1.0575 0.4826 0.132 Uiso 1 1 calc R
C18C C 0.1862(3) 1.0371(5) 0.4024(2) 0.0874(17) Uani 1 1 d .
H18G H 0.1782 1.1230 0.4137 0.131 Uiso 1 1 calc R
H18H H 0.1575 1.0163 0.3628 0.131 Uiso 1 1 calc R
H18I H 0.2326 1.0277 0.3978 0.131 Uiso 1 1 calc R

loop_
_atom_site_aniso_label
_atom_site_aniso_U_11
_atom_site_aniso_U_22
_atom_site_aniso_U_33
_atom_site_aniso_U_23
_atom_site_aniso_U_13
_atom_site_aniso_U_12
Zr1 0.03329(18) 0.03400(19) 0.02508(17) -0.00037(16) 0.00274(13) -0.00429(17)
N11 0.0390(17) 0.050(2) 0.0352(16) 0.0013(15) -0.0042(14) -0.0051(15)
C12 0.059(3) 0.123(4) 0.037(2) 0.002(3) -0.010(2) -0.015(3)
C13 0.045(2) 0.063(3) 0.056(3) -0.002(2) 0.001(2) -0.005(2)
C1A 0.038(2) 0.072(3) 0.030(2) 0.000(2) 0.0079(17) -0.019(2)
C2A 0.046(2) 0.050(2) 0.045(2) 0.006(2) 0.0104(19) -0.017(2)
C3A 0.049(2) 0.059(3) 0.035(2) 0.014(2) 0.0079(18) -0.006(2)
C4A 0.050(2) 0.069(3) 0.031(2) 0.003(2) 0.0123(18) -0.007(2)
C5A 0.035(2) 0.061(3) 0.057(3) 0.017(2) 0.0192(19) 0.006(2)
C6A 0.052(3) 0.055(3) 0.055(3) 0.003(2) 0.020(2) -0.011(2)
N1A 0.0437(19) 0.063(2) 0.061(2) 0.020(2) 0.0101(17) 0.0046(19)
C7A 0.038(2) 0.054(3) 0.037(2) 0.0010(19) -0.0014(17) 0.0093(19)
C8A 0.047(2) 0.050(2) 0.043(2) 0.003(2) 0.0003(19) 0.008(2)
C9A 0.070(3) 0.054(3) 0.054(3) 0.010(2) -0.011(2) 0.011(2)
C10A 0.089(4) 0.065(3) 0.063(3) 0.005(3) -0.039(3) 0.005(3)
C11A 0.074(3) 0.051(3) 0.067(3) 0.000(2) -0.026(3) -0.001(2)
C12A 0.050(2) 0.046(2) 0.055(3) 0.003(2) -0.001(2) 0.009(2)
C13A 0.049(2) 0.075(3) 0.045(2) 0.012(2) 0.002(2) -0.005(2)
C14A 0.096(4) 0.098(5) 0.226(8) -0.094(5) 0.083(5) -0.041(4)
C15A 0.132(5) 0.086(4) 0.100(4) 0.002(3) 0.056(4) -0.026(4)
C16A 0.053(3) 0.065(3) 0.065(3) 0.007(2) -0.005(2) -0.004(2)
C17A 0.158(6) 0.056(3) 0.115(5) 0.021(3) 0.039(4) 0.034(4)
C18A 0.074(4) 0.068(3) 0.152(6) 0.011(4) 0.025(4) -0.005(3)
C1B 0.045(2) 0.0277(18) 0.035(2) -0.0001(16) 0.0097(17) -0.0062(17)
C2B 0.053(2) 0.030(2) 0.044(2) -0.0068(18) 0.0077(18) -0.0109(18)
C3B 0.063(3) 0.038(2) 0.048(2) -0.0099(19) 0.022(2) -0.004(2)
C4B 0.045(2) 0.036(2) 0.055(2) 0.0021(19) 0.015(2) 0.0057(18)
C5B 0.045(2) 0.031(2) 0.036(2) 0.0037(16) 0.0039(17) 0.0003(17)
C6B 0.037(2) 0.032(2) 0.043(2) 0.0002(18) 0.0028(17) -0.0053(16)
N1B 0.0383(17) 0.0478(19) 0.0434(19) -0.0084(16) 0.0116(15) -0.0082(15)
C7B 0.039(2) 0.050(2) 0.036(2) -0.0079(19) 0.0076(17) -0.0125(19)
C8B 0.039(2) 0.057(3) 0.044(2) -0.008(2) 0.0104(18) -0.009(2)
C9B 0.050(2) 0.072(3) 0.060(3) -0.017(3) 0.020(2) -0.007(2)
C10B 0.059(3) 0.092(4) 0.060(3) -0.008(3) 0.029(2) -0.018(3)
C11B 0.068(3) 0.075(3) 0.056(3) 0.006(2) 0.018(2) -0.023(3)
C12B 0.058(2) 0.054(3) 0.047(2) -0.006(2) 0.015(2) -0.014(2)
C13B 0.042(2) 0.052(2) 0.053(2) -0.010(2) 0.0118(19) -0.0028(19)
C14B 0.046(3) 0.081(3) 0.076(3) 0.000(3) -0.001(2) -0.004(2)
C15B 0.111(4) 0.058(3) 0.077(3) -0.020(3) 0.020(3) -0.004(3)
C16B 0.094(4) 0.056(3) 0.074(3) 0.013(3) 0.028(3) 0.000(3)
C17B 0.395(17) 0.391(18) 0.121(7) -0.081(9) -0.081(9) 0.320(16)
C18B 0.154(8) 0.076(5) 0.54(2) -0.074(9) 0.135(11) -0.030(5)
N1C 0.0399(17) 0.0283(18) 0.0329(17) 0.0018(13) 0.0029(14) -0.0041(14)
C7C 0.040(2) 0.033(2) 0.042(2) -0.0090(18) 0.0082(17) -0.0055(17)
C8C 0.048(2) 0.041(2) 0.043(2) -0.0149(19) 0.0089(18) -0.0052(19)
C9C 0.077(3) 0.053(3) 0.061(3) -0.026(2) -0.001(2) -0.006(3)
C10C 0.099(4) 0.039(3) 0.095(4) -0.027(3) 0.006(3) -0.011(3)
C11C 0.084(4) 0.033(2) 0.086(4) -0.004(2) 0.011(3) -0.002(2)
C12C 0.053(2) 0.032(2) 0.054(3) -0.0029(19) 0.011(2) -0.0024(19)
C13C 0.053(2) 0.050(2) 0.034(2) -0.0157(19) 0.0006(18) -0.004(2)
C14C 0.065(3) 0.079(3) 0.045(2) -0.006(2) 0.003(2) -0.018(3)
C15C 0.055(3) 0.081(3) 0.055(3) -0.021(2) -0.005(2) -0.001(2)
C16C 0.058(3) 0.034(2) 0.067(3) 0.011(2) 0.002(2) 0.002(2)
C17C 0.062(3) 0.084(4) 0.112(4) 0.004(3) 0.000(3) 0.018(3)
C18C 0.106(4) 0.062(3) 0.084(4) 0.028(3) -0.011(3) -0.008(3)

loop_
_atom_type_symbol
_atom_type_description
_atom_type_scat_dispersion_real
_atom_type_scat_dispersion_imag
_atom_type_scat_source
C C 0.0033 0.0016 'International Tables Vol C Tables 4.2.6.8 and 6.1.1.4'
H H 0.0000 0.0000 'International Tables Vol C Tables 4.2.6.8 and 6.1.1.4'
N N 0.0061 0.0033 'International Tables Vol C Tables 4.2.6.8 and 6.1.1.4'
Zr Zr -2.9673 0.5597 'International Tables Vol C Tables 4.2.6.8 and 6.1.1.4'

loop_
_geom_angle_atom_site_label_1
_geom_angle_atom_site_label_2
_geom_angle_atom_site_label_3
_geom_angle
N11 Zr1 N1C 101.36(12)
N11 Zr1 C2A 105.09(12)
N1C Zr1 C2A 81.67(12)
N11 Zr1 C3B 98.68(12)
N1C Zr1 C3B 132.45(11)
C2A Zr1 C3B 132.96(13)
N11 Zr1 C4A 89.59(12)
N1C Zr1 C4A 134.40(12)
C2A Zr1 C4A 52.81(13)
C3B Zr1 C4A 88.03(13)
N11 Zr1 C3A 80.77(12)
N1C Zr1 C3A 106.01(12)
C2A Zr1 C3A 31.56(11)
C3B Zr1 C3A 119.57(13)
C4A Zr1 C3A 31.91(12)
N11 Zr1 C1A 133.50(12)
N1C Zr1 C1A 90.72(12)
C2A Zr1 C1A 32.18(12)
C3B Zr1 C1A 105.61(13)
C4A Zr1 C1A 53.09(12)
C3A Zr1 C1A 52.79(12)
N11 Zr1 C5A 121.16(12)
N1C Zr1 C5A 122.65(13)
C2A Zr1 C5A 52.97(13)
C3B Zr1 C5A 79.99(13)
C4A Zr1 C5A 31.85(12)
C3A Zr1 C5A 52.65(13)
C1A Zr1 C5A 32.18(12)
N11 Zr1 C4B 129.74(12)
N1C Zr1 C4B 109.64(12)
C2A Zr1 C4B 117.54(13)
C3B Zr1 C4B 32.05(12)
C4A Zr1 C4B 95.47(13)
C3A Zr1 C4B 124.44(13)
C1A Zr1 C4B 85.40(13)
C5A Zr1 C4B 72.30(12)
N11 Zr1 C2B 79.80(12)
N1C Zr1 C2B 112.52(11)
C2A Zr1 C2B 164.14(12)
C3B Zr1 C2B 31.63(11)
C4A Zr1 C2B 112.96(12)
C3A Zr1 C2B 139.45(12)
C1A Zr1 C2B 136.01(13)
C5A Zr1 C2B 111.45(13)
C4B Zr1 C2B 52.28(12)
N11 Zr1 C5B 127.11(11)
N1C Zr1 C5B 81.74(11)
C2A Zr1 C5B 127.32(12)
C3B Zr1 C5B 52.14(12)
C4A Zr1 C5B 125.58(12)
C3A Zr1 C5B 149.82(12)
C1A Zr1 C5B 98.85(12)
C5A Zr1 C5B 98.28(12)
C4B Zr1 C5B 30.90(11)
C2B Zr1 C5B 51.99(12)
N11 Zr1 C1B 95.89(11)
N1C Zr1 C1B 82.99(11)
C2A Zr1 C1B 156.04(12)
C3B Zr1 C1B 52.24(11)
C4A Zr1 C1B 140.27(12)
C3A Zr1 C1B 170.82(12)
C1A Zr1 C1B 130.31(12)
C5A Zr1 C1B 124.09(12)
C4B Zr1 C1B 51.85(11)
C2B Zr1 C1B 31.46(11)
C5B Zr1 C1B 31.45(10)
C12 N11 C13 109.1(3)
C12 N11 Zr1 133.1(3)
C13 N11 Zr1 117.0(2)
C2A C1A C5A 107.3(3)
C2A C1A C6A 123.5(4)
C5A C1A C6A 129.2(4)
C2A C1A Zr1 73.5(2)
C5A C1A Zr1 74.7(2)
C6A C1A Zr1 118.6(2)
C3A C2A C1A 108.4(4)
C3A C2A Zr1 74.6(2)
C1A C2A Zr1 74.4(2)
C2A C3A C4A 108.7(4)
C2A C3A Zr1 73.8(2)
C4A C3A Zr1 74.0(2)
C3A C4A C5A 108.1(4)
C3A C4A Zr1 74.1(2)
C5A C4A Zr1 75.00(19)
C4A C5A C1A 107.5(4)
C4A C5A Zr1 73.2(2)
C1A C5A Zr1 73.15(19)
N1A C6A C1A 121.3(4)
C6A N1A C7A 119.7(4)
C8A C7A C12A 121.0(3)
C8A C7A N1A 116.1(3)
C12A C7A N1A 122.5(3)
C9A C8A C7A 118.0(4)
C9A C8A C13A 120.3(4)
C7A C8A C13A 121.7(3)
C10A C9A C8A 122.1(4)
C11A C10A C9A 119.5(4)
C10A C11A C12A 121.7(4)
C11A C12A C7A 117.7(4)
C11A C12A C16A 118.7(4)
C7A C12A C16A 123.6(4)
C14A C13A C15A 110.7(4)
C14A C13A C8A 111.8(4)
C15A C13A C8A 113.8(4)
C18A C16A C17A 109.5(4)
C18A C16A C12A 113.1(4)
C17A C16A C12A 112.0(4)
C2B C1B C5B 107.2(3)
C2B C1B C6B 128.4(3)
C5B C1B C6B 124.0(3)
C2B C1B Zr1 73.19(19)
C5B C1B Zr1 73.57(19)
C6B C1B Zr1 124.7(2)
C3B C2B C1B 107.7(3)
C3B C2B Zr1 71.7(2)
C1B C2B Zr1 75.36(19)
C2B C3B C4B 108.3(3)
C2B C3B Zr1 76.7(2)
C4B C3B Zr1 75.4(2)
C5B C4B C3B 108.3(3)
C5B C4B Zr1 76.0(2)
C3B C4B Zr1 72.6(2)
C4B C5B C1B 108.6(3)
C4B C5B Zr1 73.1(2)
C1B C5B Zr1 74.98(19)
N1B C6B C1B 120.9(3)
C6B N1B C7B 122.6(3)
C8B C7B C12B 121.6(3)
C8B C7B N1B 121.2(3)
C12B C7B N1B 116.9(3)
C7B C8B C9B 118.1(4)
C7B C8B C13B 122.2(3)
C9B C8B C13B 119.7(4)
C10B C9B C8B 121.2(4)
C11B C10B C9B 120.5(4)
C10B C11B C12B 120.9(4)
C11B C12B C7B 117.8(4)
C11B C12B C16B 121.2(4)
C7B C12B C16B 121.0(3)
C8B C13B C14B 110.4(3)
C8B C13B C15B 113.3(3)
C14B C13B C15B 110.6(4)
C17B C16B C18B 109.8(8)
C17B C16B C12B 113.8(5)
C18B C16B C12B 111.6(5)
C7C N1C Zr1 138.1(2)
C12C C7C C8C 119.8(3)
C12C C7C N1C 120.3(3)
C8C C7C N1C 119.9(3)
C9C C8C C7C 118.4(4)
C9C C8C C13C 119.7(3)
C7C C8C C13C 121.8(3)
C10C C9C C8C 121.7(4)
C11C C10C C9C 119.5(4)
C10C C11C C12C 122.1(4)
C11C C12C C7C 118.4(4)
C11C C12C C16C 118.9(4)
C7C C12C C16C 122.6(3)
C8C C13C C14C 110.9(3)
C8C C13C C15C 114.5(3)
C14C C13C C15C 109.0(3)
C12C C16C C18C 113.7(4)
C12C C16C C17C 109.9(4)
C18C C16C C17C 110.4(4)

loop_
_geom_bond_atom_site_label_1
_geom_bond_atom_site_label_2
_geom_bond_distance
Zr1 N11 2.073(3)
Zr1 N1C 2.115(3)
Zr1 C2A 2.533(4)
Zr1 C3B 2.535(4)
Zr1 C4A 2.540(3)
Zr1 C3A 2.542(3)
Zr1 C1A 2.544(3)
Zr1 C5A 2.564(3)
Zr1 C4B 2.570(4)
Zr1 C2B 2.598(3)
Zr1 C5B 2.607(3)
Zr1 C1B 2.626(3)
N11 C12 1.450(5)
N11 C13 1.463(5)
C1A C2A 1.407(6)
C1A C5A 1.416(5)
C1A C6A 1.483(5)
C2A C3A 1.380(5)
C3A C4A 1.397(5)
C4A C5A 1.401(5)
C6A N1A 1.218(5)
N1A C7A 1.454(5)
C7A C8A 1.403(5)
C7A C12A 1.413(5)
C8A C9A 1.375(5)
C8A C13A 1.516(6)
C9A C10A 1.372(6)
C10A C11A 1.371(6)
C11A C12A 1.385(5)
C12A C16A 1.520(6)
C13A C14A 1.474(7)
C13A C15A 1.497(6)
C16A C18A 1.494(6)
C16A C17A 1.518(6)
C1B C2B 1.416(5)
C1B C5B 1.418(5)
C1B C6B 1.454(5)
C2B C3B 1.400(5)
C3B C4B 1.410(5)
C4B C5B 1.380(5)
C6B N1B 1.252(4)
N1B C7B 1.434(4)
C7B C8B 1.390(5)
C7B C12B 1.407(5)
C8B C9B 1.393(5)
C8B C13B 1.521(5)
C9B C10B 1.371(6)
C10B C11B 1.370(6)
C11B C12B 1.398(6)
C12B C16B 1.517(6)
C13B C14B 1.527(5)
C13B C15B 1.531(6)
C16B C17B 1.439(8)
C16B C18B 1.481(9)
N1C C7C 1.421(4)
C7C C12C 1.415(5)
C7C C8C 1.417(5)
C8C C9C 1.401(5)
C8C C13C 1.513(5)
C9C C10C 1.376(6)
C10C C11C 1.366(7)
C11C C12C 1.399(5)
C12C C16C 1.511(5)
C13C C14C 1.529(5)
C13C C15C 1.533(5)
C16C C18C 1.532(6)
C16C C17C 1.532(6)

loop_
_geom_torsion_atom_site_label_1
_geom_torsion_atom_site_label_2
_geom_torsion_atom_site_label_3
_geom_torsion_atom_site_label_4
_geom_torsion
N1C Zr1 N11 C12 147.6(4)
C2A Zr1 N11 C12 63.3(4)
C3B Zr1 N11 C12 -75.7(4)
C4A Zr1 N11 C12 12.2(4)
C3A Zr1 N11 C12 43.0(4)
C1A Zr1 N11 C12 45.6(4)
C5A Zr1 N11 C12 7.8(4)
C4B Zr1 N11 C12 -84.6(4)
C2B Zr1 N11 C12 -101.2(4)
C5B Zr1 N11 C12 -124.2(4)
C1B Zr1 N11 C12 -128.4(4)
N1C Zr1 N11 C13 -44.1(3)
C2A Zr1 N11 C13 -128.4(3)
C3B Zr1 N11 C13 92.5(3)
C4A Zr1 N11 C13 -179.5(3)
C3A Zr1 N11 C13 -148.7(3)
C1A Zr1 N11 C13 -146.1(3)
C5A Zr1 N11 C13 176.0(2)
C4B Zr1 N11 C13 83.7(3)
C2B Zr1 N11 C13 67.0(3)
C5B Zr1 N11 C13 44.1(3)
C1B Zr1 N11 C13 39.9(3)
N11 Zr1 C1A C2A 33.4(3)
N1C Zr1 C1A C2A -73.0(2)
C3B Zr1 C1A C2A 152.2(2)
C4A Zr1 C1A C2A 77.0(2)
C3A Zr1 C1A C2A 36.7(2)
C5A Zr1 C1A C2A 113.7(3)
C4B Zr1 C1A C2A 177.3(2)
C2B Zr1 C1A C2A 162.6(2)
C5B Zr1 C1A C2A -154.8(2)
C1B Zr1 C1A C2A -154.4(2)
N11 Zr1 C1A C5A -80.3(3)
N1C Zr1 C1A C5A 173.3(2)
C2A Zr1 C1A C5A -113.7(3)
C3B Zr1 C1A C5A 38.5(2)
C4A Zr1 C1A C5A -36.8(2)
C3A Zr1 C1A C5A -77.1(2)
C4B Zr1 C1A C5A 63.6(2)
C2B Zr1 C1A C5A 48.9(3)
C5B Zr1 C1A C5A 91.5(2)
C1B Zr1 C1A C5A 91.8(2)
N11 Zr1 C1A C6A 153.1(3)
N1C Zr1 C1A C6A 46.6(3)
C2A Zr1 C1A C6A 119.6(4)
C3B Zr1 C1A C6A -88.2(3)
C4A Zr1 C1A C6A -163.4(4)
C3A Zr1 C1A C6A 156.3(4)
C5A Zr1 C1A C6A -126.6(5)
C4B Zr1 C1A C6A -63.0(3)
C2B Zr1 C1A C6A -77.8(4)
C5B Zr1 C1A C6A -35.1(3)
C1B Zr1 C1A C6A -34.8(4)
C5A C1A C2A C3A 0.2(4)
C6A C1A C2A C3A 178.9(3)
Zr1 C1A C2A C3A -67.4(3)
C5A C1A C2A Zr1 67.6(2)
C6A C1A C2A Zr1 -113.7(3)
N11 Zr1 C2A C3A -40.8(3)
N1C Zr1 C2A C3A -140.4(3)
C3B Zr1 C2A C3A 76.8(3)
C4A Zr1 C2A C3A 36.8(2)
C1A Zr1 C2A C3A 114.7(4)
C5A Zr1 C2A C3A 77.1(3)
C4B Zr1 C2A C3A 111.7(3)
C2B Zr1 C2A C3A 65.3(5)
C5B Zr1 C2A C3A 146.7(2)
C1B Zr1 C2A C3A 168.9(3)
N11 Zr1 C2A C1A -155.5(2)
N1C Zr1 C2A C1A 104.9(2)
C3B Zr1 C2A C1A -37.9(3)
C4A Zr1 C2A C1A -77.9(2)
C3A Zr1 C2A C1A -114.7(4)
C5A Zr1 C2A C1A -37.6(2)
C4B Zr1 C2A C1A -3.0(3)
C2B Zr1 C2A C1A -49.4(5)
C5B Zr1 C2A C1A 32.0(3)
C1B Zr1 C2A C1A 54.2(4)
C1A C2A C3A C4A 0.9(4)
Zr1 C2A C3A C4A -66.3(3)
C1A C2A C3A Zr1 67.3(3)
N11 Zr1 C3A C2A 140.2(3)
N1C Zr1 C3A C2A 41.0(3)
C3B Zr1 C3A C2A -125.0(3)
C4A Zr1 C3A C2A -115.4(4)
C1A Zr1 C3A C2A -37.4(2)
C5A Zr1 C3A C2A -78.2(3)
C4B Zr1 C3A C2A -87.4(3)
C2B Zr1 C3A C2A -157.6(2)
C5B Zr1 C3A C2A -60.3(4)
C1B Zr1 C3A C2A -150.5(7)
N11 Zr1 C3A C4A -104.3(2)
N1C Zr1 C3A C4A 156.4(2)
C2A Zr1 C3A C4A 115.4(4)
C3B Zr1 C3A C4A -9.5(3)
C1A Zr1 C3A C4A 78.0(3)
C5A Zr1 C3A C4A 37.3(2)
C4B Zr1 C3A C4A 28.0(3)
C2B Zr1 C3A C4A -42.1(3)
C5B Zr1 C3A C4A 55.1(4)
C1B Zr1 C3A C4A -35.1(9)
C2A C3A C4A C5A -1.7(4)
Zr1 C3A C4A C5A -67.9(2)
C2A C3A C4A Zr1 66.3(3)
N11 Zr1 C4A C3A 73.0(2)
N1C Zr1 C4A C3A -32.6(3)
C2A Zr1 C4A C3A -36.4(2)
C3B Zr1 C4A C3A 171.7(2)
C1A Zr1 C4A C3A -77.0(3)
C5A Zr1 C4A C3A -114.2(4)
C4B Zr1 C4A C3A -157.1(2)
C2B Zr1 C4A C3A 151.7(2)
C5B Zr1 C4A C3A -149.5(2)
C1B Zr1 C4A C3A 171.8(2)
N11 Zr1 C4A C5A -172.8(3)
N1C Zr1 C4A C5A 81.6(3)
C2A Zr1 C4A C5A 77.8(3)
C3B Zr1 C4A C5A -74.1(3)
C3A Zr1 C4A C5A 114.2(4)
C1A Zr1 C4A C5A 37.2(2)
C4B Zr1 C4A C5A -42.9(3)
C2B Zr1 C4A C5A -94.0(3)
C5B Zr1 C4A C5A -35.3(3)
C1B Zr1 C4A C5A -74.0(3)
C3A C4A C5A C1A 1.8(4)
Zr1 C4A C5A C1A -65.6(2)
C3A C4A C5A Zr1 67.3(3)
C2A C1A C5A C4A -1.2(4)
C6A C1A C5A C4A -179.8(3)
Zr1 C1A C5A C4A 65.6(2)
C2A C1A C5A Zr1 -66.8(2)
C6A C1A C5A Zr1 114.6(4)
N11 Zr1 C5A C4A 8.4(3)
N1C Zr1 C5A C4A -122.9(2)
C2A Zr1 C5A C4A -77.3(3)
C3B Zr1 C5A C4A 102.6(3)
C3A Zr1 C5A C4A -37.3(2)
C1A Zr1 C5A C4A -114.9(4)
C4B Zr1 C5A C4A 134.7(3)
C2B Zr1 C5A C4A 99.3(3)
C5B Zr1 C5A C4A 151.6(3)
C1B Zr1 C5A C4A 132.1(2)
N11 Zr1 C5A C1A 123.3(2)
N1C Zr1 C5A C1A -8.0(3)
C2A Zr1 C5A C1A 37.6(2)
C3B Zr1 C5A C1A -142.5(2)
C4A Zr1 C5A C1A 114.9(4)
C3A Zr1 C5A C1A 77.6(3)
C4B Zr1 C5A C1A -110.4(2)
C2B Zr1 C5A C1A -145.8(2)
C5B Zr1 C5A C1A -93.5(2)
C1B Zr1 C5A C1A -113.0(2)
C2A C1A C6A N1A -170.9(4)
C5A C1A C6A N1A 7.5(6)
Zr1 C1A C6A N1A 100.7(4)
C1A C6A N1A C7A 174.4(3)
C6A N1A C7A C8A 122.0(4)
C6A N1A C7A C12A -64.9(5)
C12A C7A C8A C9A 0.0(6)
N1A C7A C8A C9A 173.2(4)
C12A C7A C8A C13A 179.2(4)
N1A C7A C8A C13A -7.6(5)
C7A C8A C9A C10A -1.9(7)
C13A C8A C9A C10A 178.8(4)
C8A C9A C10A C11A 2.4(8)
C9A C10A C11A C12A -0.9(8)
C10A C11A C12A C7A -0.9(7)
C10A C11A C12A C16A 176.6(4)
C8A C7A C12A C11A 1.4(6)
N1A C7A C12A C11A -171.4(4)
C8A C7A C12A C16A -176.1(4)
N1A C7A C12A C16A 11.2(6)
C9A C8A C13A C14A -76.7(6)
C7A C8A C13A C14A 104.1(5)
C9A C8A C13A C15A 49.7(6)
C7A C8A C13A C15A -129.5(4)
C11A C12A C16A C18A 54.5(6)
C7A C12A C16A C18A -128.0(5)
C11A C12A C16A C17A -69.7(6)
C7A C12A C16A C17A 107.7(5)
N11 Zr1 C1B C2B 59.3(2)
N1C Zr1 C1B C2B 160.1(2)
C2A Zr1 C1B C2B -149.4(3)
C3B Zr1 C1B C2B -37.1(2)
C4A Zr1 C1B C2B -37.1(3)
C3A Zr1 C1B C2B -8.8(9)
C1A Zr1 C1B C2B -114.9(2)
C5A Zr1 C1B C2B -74.9(3)
C4B Zr1 C1B C2B -78.1(2)
C5B Zr1 C1B C2B -114.3(3)
N11 Zr1 C1B C5B 173.6(2)
N1C Zr1 C1B C5B -85.6(2)
C2A Zr1 C1B C5B -35.1(4)
C3B Zr1 C1B C5B 77.2(2)
C4A Zr1 C1B C5B 77.1(3)
C3A Zr1 C1B C5B 105.5(8)
C1A Zr1 C1B C5B -0.6(3)
C5A Zr1 C1B C5B 39.4(3)
C4B Zr1 C1B C5B 36.2(2)
C2B Zr1 C1B C5B 114.3(3)
N11 Zr1 C1B C6B -66.1(3)
N1C Zr1 C1B C6B 34.7(3)
C2A Zr1 C1B C6B 85.2(4)
C3B Zr1 C1B C6B -162.5(4)
C4A Zr1 C1B C6B -162.5(3)
C3A Zr1 C1B C6B -134.2(7)
C1A Zr1 C1B C6B 119.7(3)
C5A Zr1 C1B C6B 159.7(3)
C4B Zr1 C1B C6B 156.5(3)
C2B Zr1 C1B C6B -125.4(4)
C5B Zr1 C1B C6B 120.3(4)
C5B C1B C2B C3B -1.3(4)
C6B C1B C2B C3B -173.7(3)
Zr1 C1B C2B C3B 64.9(2)
C5B C1B C2B Zr1 -66.2(2)
C6B C1B C2B Zr1 121.3(4)
N11 Zr1 C2B C3B 125.8(2)
N1C Zr1 C2B C3B -136.1(2)
C2A Zr1 C2B C3B 16.2(6)
C4A Zr1 C2B C3B 40.6(3)
C3A Zr1 C2B C3B 63.2(3)
C1A Zr1 C2B C3B -19.4(3)
C5A Zr1 C2B C3B 6.2(3)
C4B Zr1 C2B C3B -38.0(2)
C5B Zr1 C2B C3B -77.5(2)
C1B Zr1 C2B C3B -114.6(3)
N11 Zr1 C2B C1B -119.6(2)
N1C Zr1 C2B C1B -21.4(2)
C2A Zr1 C2B C1B 130.9(4)
C3B Zr1 C2B C1B 114.6(3)
C4A Zr1 C2B C1B 155.2(2)
C3A Zr1 C2B C1B 177.9(2)
C1A Zr1 C2B C1B 95.2(2)
C5A Zr1 C2B C1B 120.8(2)
C4B Zr1 C2B C1B 76.6(2)
C5B Zr1 C2B C1B 37.1(2)
C1B C2B C3B C4B 2.0(4)
Zr1 C2B C3B C4B 69.4(3)
C1B C2B C3B Zr1 -67.4(2)
N11 Zr1 C3B C2B -53.9(2)
N1C Zr1 C3B C2B 60.3(3)
C2A Zr1 C3B C2B -174.0(2)
C4A Zr1 C3B C2B -143.2(2)
C3A Zr1 C3B C2B -138.1(2)
C1A Zr1 C3B C2B 166.2(2)
C5A Zr1 C3B C2B -174.2(2)
C4B Zr1 C3B C2B 113.3(3)
C5B Zr1 C3B C2B 77.0(2)
C1B Zr1 C3B C2B 36.9(2)
N11 Zr1 C3B C4B -167.1(2)
N1C Zr1 C3B C4B -53.0(3)
C2A Zr1 C3B C4B 72.7(3)
C4A Zr1 C3B C4B 103.6(2)
C3A Zr1 C3B C4B 108.6(2)
C1A Zr1 C3B C4B 52.9(2)
C5A Zr1 C3B C4B 72.6(2)
C2B Zr1 C3B C4B -113.3(3)
C5B Zr1 C3B C4B -36.3(2)
C1B Zr1 C3B C4B -76.4(2)
C2B C3B C4B C5B -2.0(4)
Zr1 C3B C4B C5B 68.3(3)
C2B C3B C4B Zr1 -70.3(3)
N11 Zr1 C4B C5B -98.0(2)
N1C Zr1 C4B C5B 26.7(3)
C2A Zr1 C4B C5B 117.4(2)
C3B Zr1 C4B C5B -114.6(3)
C4A Zr1 C4B C5B 168.0(2)
C3A Zr1 C4B C5B 153.5(2)
C1A Zr1 C4B C5B 115.8(2)
C5A Zr1 C4B C5B 145.8(3)
C2B Zr1 C4B C5B -77.1(2)
C1B Zr1 C4B C5B -36.9(2)
N11 Zr1 C4B C3B 16.6(3)
N1C Zr1 C4B C3B 141.3(2)
C2A Zr1 C4B C3B -128.0(2)
C4A Zr1 C4B C3B -77.4(2)
C3A Zr1 C4B C3B -91.8(2)
C1A Zr1 C4B C3B -129.6(2)
C5A Zr1 C4B C3B -99.5(2)
C2B Zr1 C4B C3B 37.5(2)
C5B Zr1 C4B C3B 114.6(3)
C1B Zr1 C4B C3B 77.7(2)
C3B C4B C5B C1B 1.2(4)
Zr1 C4B C5B C1B 67.2(2)
C3B C4B C5B Zr1 -66.0(3)
C2B C1B C5B C4B 0.1(4)
C6B C1B C5B C4B 172.9(3)
Zr1 C1B C5B C4B -65.9(2)
C2B C1B C5B Zr1 66.0(2)
C6B C1B C5B Zr1 -121.2(3)
N11 Zr1 C5B C4B 107.3(2)
N1C Zr1 C5B C4B -154.7(2)
C2A Zr1 C5B C4B -81.9(3)
C3B Zr1 C5B C4B 37.7(2)
C4A Zr1 C5B C4B -14.8(3)
C3A Zr1 C5B C4B -47.0(4)
C1A Zr1 C5B C4B -65.3(2)
C5A Zr1 C5B C4B -32.7(2)
C2B Zr1 C5B C4B 78.1(2)
C1B Zr1 C5B C4B 115.2(3)
N11 Zr1 C5B C1B -8.0(3)
N1C Zr1 C5B C1B 90.1(2)
C2A Zr1 C5B C1B 162.9(2)
C3B Zr1 C5B C1B -77.6(2)
C4A Zr1 C5B C1B -130.0(2)
C3A Zr1 C5B C1B -162.2(2)
C1A Zr1 C5B C1B 179.5(2)
C5A Zr1 C5B C1B -147.9(2)
C4B Zr1 C5B C1B -115.2(3)
C2B Zr1 C5B C1B -37.13(19)
C2B C1B C6B N1B -178.8(4)
C5B C1B C6B N1B 9.9(5)
Zr1 C1B C6B N1B -83.1(4)
C1B C6B N1B C7B -172.3(3)
C6B N1B C7B C8B -88.1(5)
C6B N1B C7B C12B 98.3(4)
C12B C7B C8B C9B -0.8(5)
N1B C7B C8B C9B -174.1(3)
C12B C7B C8B C13B -179.5(3)
N1B C7B C8B C13B 7.3(5)
C7B C8B C9B C10B -0.2(6)
C13B C8B C9B C10B 178.5(4)
C8B C9B C10B C11B 0.4(7)
C9B C10B C11B C12B 0.3(7)
C10B C11B C12B C7B -1.2(6)
C10B C11B C12B C16B 179.6(4)
C8B C7B C12B C11B 1.5(6)
N1B C7B C12B C11B 175.0(3)
C8B C7B C12B C16B -179.4(4)
N1B C7B C12B C16B -5.8(5)
C7B C8B C13B C14B 101.4(4)
C9B C8B C13B C14B -77.2(4)
C7B C8B C13B C15B -134.0(4)
C9B C8B C13B C15B 47.4(5)
C11B C12B C16B C17B -52.8(9)
C7B C12B C16B C17B 128.1(8)
C11B C12B C16B C18B 72.3(8)
C7B C12B C16B C18B -106.8(7)
N11 Zr1 N1C C7C -95.4(4)
C2A Zr1 N1C C7C 8.5(3)
C3B Zr1 N1C C7C 151.5(3)
C4A Zr1 N1C C7C 5.4(4)
C3A Zr1 N1C C7C -11.8(4)
C1A Zr1 N1C C7C 39.4(4)
C5A Zr1 N1C C7C 43.7(4)
C4B Zr1 N1C C7C 124.8(3)
C2B Zr1 N1C C7C -178.9(3)
C5B Zr1 N1C C7C 138.3(4)
C1B Zr1 N1C C7C 170.0(4)
Zr1 N1C C7C C12C 62.3(5)
Zr1 N1C C7C C8C -116.0(4)
C12C C7C C8C C9C -1.0(5)
N1C C7C C8C C9C 177.2(3)
C12C C7C C8C C13C 177.1(3)
N1C C7C C8C C13C -4.7(5)
C7C C8C C9C C10C -0.3(6)
C13C C8C C9C C10C -178.5(4)
C8C C9C C10C C11C 1.4(8)
C9C C10C C11C C12C -1.1(8)
C10C C11C C12C C7C -0.2(7)
C10C C11C C12C C16C 176.0(4)
C8C C7C C12C C11C 1.3(5)
N1C C7C C12C C11C -176.9(4)
C8C C7C C12C C16C -174.8(3)
N1C C7C C12C C16C 7.0(5)
C9C C8C C13C C14C 95.5(4)
C7C C8C C13C C14C -82.6(4)
C9C C8C C13C C15C -28.3(5)
C7C C8C C13C C15C 153.6(3)
C11C C12C C16C C18C 45.6(5)
C7C C12C C16C C18C -138.4(4)
C11C C12C C16C C17C -78.8(5)
C7C C12C C16C C17C 97.3(4)
